data_4305807
loop_
_publ_author_name
'Malgorzata Kondracka'
'Ulli Englert'

_publ_contact_author_address
;
      Institut fuer Anorganische Chemie
      RWTH Aachen
      Landoltweg 1
      52074 Aachen
      Germany
;
_publ_contact_author_email ullrich.englert@ac.rwth-aachen.de
_publ_contact_author_fax 0049-241-8092288
_publ_contact_author_name 'Ulli Englert'
_publ_contact_author_phone 0049-241-8090074
_publ_section_title
;
Bimetallic Coordination Polymers via Combination of Substitution-Inert
Building Blocks and Labile Connectors
;
_journal_name_full 'Inorganic Chemistry'
_journal_page_first 10246
_journal_page_last 10257
_journal_paper_doi 10.1021/ic800748f
_journal_volume 47
_journal_year 2008
_chemical_formula_moiety 'C24 H24 Ag Cr N3 O6, 3(C6 H6), F6 P'
_chemical_formula_sum 'C42 H42 Ag Cr F6 N3 O6 P'
_chemical_formula_weight 989.63
_chemical_name_systematic
; 
 ? 
;
_space_group_IT_number 14
_symmetry_cell_setting monoclinic
_symmetry_space_group_name_Hall '-P 2ybc'
_symmetry_space_group_name_H-M 'P 1 21/c 1'
_atom_sites_solution_hydrogens geom
_atom_sites_solution_primary direct
_atom_sites_solution_secondary difmap
_audit_creation_method SHELXL-97
_cell_angle_alpha 90.00
_cell_angle_beta 100.4860(10)
_cell_angle_gamma 90.00
_cell_formula_units_Z 4
_cell_length_a 11.8269(10)
_cell_length_b 20.0536(18)
_cell_length_c 18.5766(16)
_cell_measurement_reflns_used 6145
_cell_measurement_temperature 130(2)
_cell_measurement_theta_max 27.84
_cell_measurement_theta_min 2.23
_cell_volume 4332.3(7)
_computing_cell_refinement 'Bruker SMART'
_computing_data_collection 'Bruker SMART'
_computing_data_reduction 'Bruker SAINT'
_computing_molecular_graphics PLATON
_computing_structure_refinement 'SHELXL-97 (Sheldrick, 1997)'
_computing_structure_solution 'SHELXS-97 (Sheldrick, 1990)'
_diffrn_ambient_temperature 130(2)
_diffrn_measured_fraction_theta_full 1.000
_diffrn_measured_fraction_theta_max 0.944
_diffrn_measurement_device_type 'CCD area detector'
_diffrn_measurement_method 'omega scans'
_diffrn_radiation_monochromator graphite
_diffrn_radiation_source 'fine-focus sealed tube'
_diffrn_radiation_type MoK\a
_diffrn_radiation_wavelength 0.71073
_diffrn_reflns_av_R_equivalents 0.0508
_diffrn_reflns_av_sigmaI/netI 0.0590
_diffrn_reflns_limit_h_max 16
_diffrn_reflns_limit_h_min -16
_diffrn_reflns_limit_k_max 28
_diffrn_reflns_limit_k_min -28
_diffrn_reflns_limit_l_max 26
_diffrn_reflns_limit_l_min -26
_diffrn_reflns_number 64913
_diffrn_reflns_theta_full 28.00
_diffrn_reflns_theta_max 30.88
_diffrn_reflns_theta_min 2.02
_exptl_absorpt_coefficient_mu 0.815
_exptl_absorpt_correction_T_max 0.9452
_exptl_absorpt_correction_T_min 0.7692
_exptl_absorpt_correction_type multi-scan
_exptl_absorpt_process_details Platon
_exptl_crystal_colour violet
_exptl_crystal_density_diffrn 1.517
_exptl_crystal_density_method 'not measured'
_exptl_crystal_description rod
_exptl_crystal_F_000 2012
_exptl_crystal_size_max 0.34
_exptl_crystal_size_mid 0.20
_exptl_crystal_size_min 0.07
_refine_diff_density_max 1.507
_refine_diff_density_min -0.578
_refine_diff_density_rms 0.076
_refine_ls_extinction_method none
_refine_ls_goodness_of_fit_ref 1.045
_refine_ls_hydrogen_treatment constr
_refine_ls_matrix_type full
_refine_ls_number_parameters 547
_refine_ls_number_reflns 12890
_refine_ls_number_restraints 0
_refine_ls_restrained_S_all 1.045
_refine_ls_R_factor_all 0.0666
_refine_ls_R_factor_gt 0.0393
_refine_ls_shift/su_max 0.001
_refine_ls_shift/su_mean 0.000
_refine_ls_structure_factor_coef Fsqd
_refine_ls_weighting_details 'calc w=1/[\s^2^(Fo^2^)+(0.0250P)^2^+0.0000P] where P=(Fo^2^+2Fc^2^)/3'
_refine_ls_weighting_scheme calc
_refine_ls_wR_factor_gt 0.0721
_refine_ls_wR_factor_ref 0.0757
_reflns_number_gt 8669
_reflns_number_total 12890
_reflns_threshold_expression >2sigma(I)
_cod_data_source_file ic800748f_si_001_07.cif
_cod_data_source_block comp4b
_cod_depositor_comments
;
The following automatic conversions were performed:
'_symmetry_cell_setting' value 'Monoclinic' changed to 'monoclinic'
according to '/home/saulius/struct/CIF-dictionaries/cif_core.dic'
dictionary named 'cif_core.dic' version 2.4.1 from 2010-06-29.

Automatic conversion script
Id: cif_fix_enum 1527 2010-12-29 10:47:43Z saulius 
;
_cod_original_sg_symbol_H-M 'P 21/c '
_cod_database_code 4305807

loop_
_symmetry_equiv_pos_as_xyz
'x, y, z'
'-x, y+1/2, -z+1/2'
'-x, -y, -z'
'x, -y-1/2, z-1/2'

loop_
_atom_site_label
_atom_site_type_symbol
_atom_site_fract_x
_atom_site_fract_y
_atom_site_fract_z
_atom_site_U_iso_or_equiv
_atom_site_adp_type
_atom_site_occupancy
_atom_site_symmetry_multiplicity
_atom_site_calc_flag
_atom_site_refinement_flags
_atom_site_disorder_assembly
_atom_site_disorder_group
Ag1 Ag 0.192709(15) 0.303809(8) 0.556358(10) 0.03231(5) Uani 1 1 d . . .
Cr1 Cr 0.67849(3) 0.418322(15) 0.890954(17) 0.01744(7) Uani 1 1 d . . .
P1 P 0.60039(6) 0.14077(3) 0.79603(3) 0.03268(15) Uani 1 1 d . . .
F1 F 0.50840(13) 0.18273(8) 0.74063(9) 0.0579(4) Uani 1 1 d . . .
F2 F 0.50715(13) 0.12859(7) 0.84670(8) 0.0538(4) Uani 1 1 d . . .
F3 F 0.55816(14) 0.07503(7) 0.75067(8) 0.0581(4) Uani 1 1 d . . .
F4 F 0.69166(14) 0.09859(8) 0.85088(8) 0.0598(5) Uani 1 1 d . . .
F5 F 0.69367(12) 0.15276(7) 0.74546(7) 0.0455(4) Uani 1 1 d . . .
F6 F 0.64053(12) 0.20689(7) 0.84043(8) 0.0505(4) Uani 1 1 d . . .
O1 O 0.81194(11) 0.47745(6) 0.90433(7) 0.0199(3) Uani 1 1 d . . .
O2 O 0.58384(11) 0.49058(6) 0.91718(7) 0.0210(3) Uani 1 1 d . . .
O3 O 0.77065(12) 0.34623(6) 0.86169(7) 0.0216(3) Uani 1 1 d . . .
O4 O 0.72381(11) 0.39235(6) 0.99323(7) 0.0196(3) Uani 1 1 d . . .
O5 O 0.54593(11) 0.36008(6) 0.88297(7) 0.0215(3) Uani 1 1 d . . .
O6 O 0.63414(11) 0.44434(6) 0.78907(7) 0.0214(3) Uani 1 1 d . . .
N1 N 0.75868(19) 0.69734(10) 0.97754(12) 0.0437(5) Uani 1 1 d . . .
N2 N 1.00226(16) 0.22355(10) 1.04482(11) 0.0360(5) Uani 1 1 d . . .
N3 N 0.31854(16) 0.33449(10) 0.65077(10) 0.0343(5) Uani 1 1 d . . .
C1 C 0.51456(19) 0.59598(11) 0.94180(13) 0.0308(5) Uani 1 1 d . . .
H1A H 0.4988 0.6271 0.9005 0.046 Uiso 1 1 calc R . .
H1B H 0.5366 0.6210 0.9875 0.046 Uiso 1 1 calc R . .
H1C H 0.4454 0.5697 0.9439 0.046 Uiso 1 1 calc R . .
C2 C 0.61024(17) 0.55043(10) 0.93177(10) 0.0205(4) Uani 1 1 d . . .
C3 C 0.72414(18) 0.57522(10) 0.93796(11) 0.0219(4) Uani 1 1 d . . .
C4 C 0.81854(17) 0.53783(10) 0.92379(10) 0.0206(4) Uani 1 1 d . . .
C5 C 0.93493(17) 0.56945(11) 0.93106(12) 0.0281(5) Uani 1 1 d . . .
H5A H 0.9845 0.5415 0.9067 0.042 Uiso 1 1 calc R . .
H5B H 0.9690 0.5739 0.9830 0.042 Uiso 1 1 calc R . .
H5C H 0.9273 0.6137 0.9082 0.042 Uiso 1 1 calc R . .
C6 C 0.74296(19) 0.64321(11) 0.95929(12) 0.0301(5) Uani 1 1 d . . .
C7 C 0.81141(18) 0.34109(11) 1.10198(11) 0.0260(5) Uani 1 1 d . . .
H7A H 0.8519 0.3806 1.1246 0.039 Uiso 1 1 calc R . .
H7B H 0.8575 0.3012 1.1171 0.039 Uiso 1 1 calc R . .
H7C H 0.7369 0.3372 1.1176 0.039 Uiso 1 1 calc R . .
C8 C 0.79307(16) 0.34755(10) 1.02126(11) 0.0187(4) Uani 1 1 d . . .
C9 C 0.85104(16) 0.30534(10) 0.97895(11) 0.0196(4) Uani 1 1 d . . .
C10 C 0.83495(16) 0.30540(10) 0.90156(11) 0.0205(4) Uani 1 1 d . . .
C11 C 0.89519(19) 0.25485(11) 0.86287(12) 0.0313(5) Uani 1 1 d . . .
H11A H 0.8681 0.2586 0.8099 0.047 Uiso 1 1 calc R . .
H11B H 0.8786 0.2100 0.8792 0.047 Uiso 1 1 calc R . .
H11C H 0.9783 0.2628 0.8741 0.047 Uiso 1 1 calc R . .
C12 C 0.93342(18) 0.25945(11) 1.01618(12) 0.0259(5) Uani 1 1 d . . .
C13 C 0.37914(18) 0.29913(11) 0.83837(12) 0.0292(5) Uani 1 1 d . . .
H13A H 0.3948 0.2553 0.8191 0.044 Uiso 1 1 calc R . .
H13B H 0.3046 0.3154 0.8125 0.044 Uiso 1 1 calc R . .
H13C H 0.3775 0.2954 0.8908 0.044 Uiso 1 1 calc R . .
C14 C 0.47131(17) 0.34679(9) 0.82729(11) 0.0213(4) Uani 1 1 d . . .
C15 C 0.47214(17) 0.37456(10) 0.75745(11) 0.0218(4) Uani 1 1 d . . .
C16 C 0.55127(17) 0.42323(10) 0.74196(11) 0.0210(4) Uani 1 1 d . . .
C17 C 0.53724(19) 0.45318(10) 0.66705(11) 0.0276(5) Uani 1 1 d . . .
H17A H 0.4692 0.4820 0.6587 0.041 Uiso 1 1 calc R . .
H17B H 0.5278 0.4175 0.6304 0.041 Uiso 1 1 calc R . .
H17C H 0.6055 0.4796 0.6631 0.041 Uiso 1 1 calc R . .
C18 C 0.38701(19) 0.35236(11) 0.69870(12) 0.0275(5) Uani 1 1 d . . .
C19 C 0.1744(3) 0.37631(15) 0.44302(15) 0.0631(10) Uani 1 1 d . . .
H19 H 0.1304 0.3414 0.4170 0.076 Uiso 1 1 calc R . .
C20 C 0.2894(3) 0.38189(15) 0.44145(14) 0.0570(8) Uani 1 1 d . . .
H20 H 0.3258 0.3502 0.4152 0.068 Uiso 1 1 calc R . .
C21 C 0.3505(3) 0.43182(15) 0.47685(16) 0.0534(8) Uani 1 1 d . . .
H21 H 0.4302 0.4352 0.4755 0.064 Uiso 1 1 calc R . .
C22 C 0.3019(3) 0.47707(13) 0.51407(15) 0.0507(8) Uani 1 1 d . . .
H22 H 0.3472 0.5127 0.5375 0.061 Uiso 1 1 calc R . .
C23 C 0.1900(3) 0.47333(15) 0.51912(16) 0.0610(9) Uani 1 1 d . . .
H23 H 0.1572 0.5052 0.5470 0.073 Uiso 1 1 calc R . .
C24 C 0.1227(2) 0.42207(19) 0.48291(19) 0.0695(11) Uani 1 1 d . . .
H24 H 0.0434 0.4185 0.4855 0.083 Uiso 1 1 calc R . .
C25 C 0.1622(2) 0.44469(14) 0.25987(13) 0.0461(7) Uani 1 1 d . . .
H25 H 0.1829 0.4902 0.2679 0.055 Uiso 1 1 calc R . .
C26 C 0.2396(2) 0.40127(14) 0.24296(13) 0.0424(6) Uani 1 1 d . . .
H26 H 0.3147 0.4163 0.2399 0.051 Uiso 1 1 calc R . .
C27 C 0.2121(3) 0.33639(15) 0.23022(14) 0.0545(8) Uani 1 1 d . . .
H27 H 0.2671 0.3062 0.2174 0.065 Uiso 1 1 calc R . .
C28 C 0.1018(4) 0.31389(15) 0.23607(15) 0.0759(13) Uani 1 1 d . . .
H28 H 0.0807 0.2684 0.2277 0.091 Uiso 1 1 calc R . .
C29 C 0.0231(3) 0.3609(2) 0.25472(14) 0.0605(10) Uani 1 1 d . . .
H29 H -0.0522 0.3475 0.2595 0.073 Uiso 1 1 calc R . .
C30 C 0.0559(2) 0.42466(17) 0.26563(13) 0.0519(8) Uani 1 1 d . . .
H30 H 0.0027 0.4564 0.2777 0.062 Uiso 1 1 calc R . .
C31 C 0.0590(3) 0.39391(16) 0.7805(2) 0.0656(9) Uani 1 1 d . . .
H31 H -0.0025 0.3628 0.7719 0.079 Uiso 1 1 calc R . .
C32 C 0.1084(3) 0.41634(15) 0.72381(17) 0.0583(8) Uani 1 1 d . . .
H32 H 0.0812 0.4007 0.6755 0.070 Uiso 1 1 calc R . .
C33 C 0.1972(2) 0.46133(14) 0.73679(15) 0.0474(7) Uani 1 1 d . . .
H33 H 0.2310 0.4771 0.6973 0.057 Uiso 1 1 calc R . .
C34 C 0.2371(2) 0.48342(13) 0.80591(16) 0.0460(7) Uani 1 1 d . . .
H34 H 0.2991 0.5142 0.8148 0.055 Uiso 1 1 calc R . .
C35 C 0.1883(3) 0.46142(15) 0.86245(16) 0.0588(8) Uani 1 1 d . . .
H35 H 0.2160 0.4770 0.9107 0.071 Uiso 1 1 calc R . .
C36 C 0.0995(3) 0.41697(16) 0.84988(19) 0.0682(9) Uani 1 1 d . . .
H36 H 0.0655 0.4019 0.8895 0.082 Uiso 1 1 calc R . .
C37 C 0.4049(3) 0.71986(13) 0.3919(2) 0.0628(9) Uani 1 1 d . . .
H37 H 0.4663 0.7488 0.3862 0.075 Uiso 1 1 calc R . .
C38 C 0.3917(3) 0.69819(17) 0.46298(19) 0.0739(11) Uani 1 1 d . . .
H38 H 0.4435 0.7118 0.5057 0.089 Uiso 1 1 calc R . .
C39 C 0.2987(3) 0.65592(15) 0.46677(17) 0.0627(9) Uani 1 1 d . . .
H39 H 0.2851 0.6410 0.5130 0.075 Uiso 1 1 calc R . .
C40 C 0.2290(3) 0.63662(15) 0.40536(19) 0.0611(8) Uani 1 1 d . . .
H40 H 0.1671 0.6073 0.4086 0.073 Uiso 1 1 calc R . .
C41 C 0.2445(3) 0.65774(14) 0.33939(17) 0.0558(8) Uani 1 1 d . . .
H41 H 0.1936 0.6428 0.2969 0.067 Uiso 1 1 calc R . .
C42 C 0.3287(3) 0.69869(13) 0.33223(16) 0.0507(7) Uani 1 1 d . . .
H42 H 0.3364 0.7137 0.2849 0.061 Uiso 1 1 calc R . .

loop_
_atom_site_aniso_label
_atom_site_aniso_U_11
_atom_site_aniso_U_22
_atom_site_aniso_U_33
_atom_site_aniso_U_23
_atom_site_aniso_U_13
_atom_site_aniso_U_12
Ag1 0.02869(9) 0.02451(9) 0.03812(10) -0.00160(8) -0.00881(7) -0.00454(8)
Cr1 0.01780(16) 0.01562(16) 0.01831(16) -0.00123(13) 0.00168(13) -0.00005(13)
P1 0.0425(4) 0.0255(3) 0.0344(4) 0.0006(3) 0.0185(3) -0.0032(3)
F1 0.0476(10) 0.0664(11) 0.0604(10) 0.0116(8) 0.0113(8) 0.0090(8)
F2 0.0659(11) 0.0515(9) 0.0550(10) -0.0092(8) 0.0399(8) -0.0197(8)
F3 0.0850(12) 0.0426(9) 0.0546(10) -0.0166(8) 0.0336(9) -0.0209(8)
F4 0.0789(12) 0.0594(10) 0.0427(9) 0.0154(8) 0.0151(8) 0.0246(9)
F5 0.0499(9) 0.0447(9) 0.0498(9) 0.0077(7) 0.0301(7) 0.0004(7)
F6 0.0516(9) 0.0383(9) 0.0675(11) -0.0199(7) 0.0264(8) -0.0145(7)
O1 0.0172(7) 0.0194(7) 0.0228(8) -0.0012(6) 0.0025(6) -0.0012(6)
O2 0.0193(7) 0.0181(7) 0.0259(8) -0.0010(6) 0.0049(6) 0.0012(6)
O3 0.0273(8) 0.0172(7) 0.0208(7) -0.0012(6) 0.0054(6) 0.0038(6)
O4 0.0191(7) 0.0208(7) 0.0186(7) -0.0015(6) 0.0028(6) 0.0016(6)
O5 0.0229(8) 0.0189(7) 0.0219(7) -0.0012(6) 0.0019(6) -0.0037(6)
O6 0.0232(8) 0.0199(7) 0.0196(7) 0.0017(6) -0.0002(6) -0.0024(6)
N1 0.0578(14) 0.0236(11) 0.0528(14) -0.0073(10) 0.0181(11) -0.0068(10)
N2 0.0278(11) 0.0403(12) 0.0383(12) 0.0048(10) 0.0022(9) 0.0108(9)
N3 0.0301(11) 0.0395(12) 0.0313(11) -0.0040(9) 0.0002(9) -0.0068(9)
C1 0.0333(13) 0.0249(12) 0.0373(13) 0.0014(10) 0.0145(11) 0.0063(10)
C2 0.0268(11) 0.0202(10) 0.0151(10) 0.0024(8) 0.0051(8) 0.0034(9)
C3 0.0296(12) 0.0155(10) 0.0213(11) 0.0002(8) 0.0063(9) -0.0015(9)
C4 0.0233(11) 0.0231(11) 0.0144(10) 0.0038(8) 0.0008(8) -0.0027(9)
C5 0.0249(12) 0.0275(12) 0.0310(12) 0.0009(10) 0.0023(9) -0.0077(9)
C6 0.0355(13) 0.0258(12) 0.0312(13) -0.0003(10) 0.0117(10) -0.0027(10)
C7 0.0237(11) 0.0328(12) 0.0209(11) 0.0042(9) 0.0026(9) -0.0016(9)
C8 0.0125(9) 0.0198(10) 0.0233(11) 0.0003(8) 0.0018(8) -0.0061(8)
C9 0.0148(9) 0.0182(10) 0.0249(11) 0.0017(9) 0.0012(8) -0.0009(8)
C10 0.0176(10) 0.0171(10) 0.0272(11) -0.0030(9) 0.0056(8) -0.0040(8)
C11 0.0335(13) 0.0284(12) 0.0335(13) -0.0018(10) 0.0104(10) 0.0102(10)
C12 0.0201(11) 0.0294(12) 0.0285(12) -0.0001(10) 0.0051(9) -0.0019(9)
C13 0.0256(12) 0.0297(12) 0.0323(13) -0.0040(10) 0.0049(9) -0.0080(10)
C14 0.0209(11) 0.0163(10) 0.0270(11) -0.0061(8) 0.0052(9) 0.0006(8)
C15 0.0195(11) 0.0223(11) 0.0221(11) -0.0039(9) 0.0003(8) -0.0002(8)
C16 0.0234(11) 0.0173(10) 0.0215(11) -0.0021(8) 0.0015(8) 0.0064(8)
C17 0.0337(13) 0.0240(11) 0.0226(11) 0.0007(9) -0.0015(9) -0.0005(9)
C18 0.0259(12) 0.0278(12) 0.0285(12) -0.0010(10) 0.0046(10) 0.0002(9)
C19 0.096(3) 0.0424(18) 0.0352(16) 0.0190(13) -0.0294(17) -0.0317(18)
C20 0.096(3) 0.0472(18) 0.0304(15) 0.0077(13) 0.0177(16) 0.0092(18)
C21 0.0503(18) 0.0542(19) 0.0564(19) 0.0260(16) 0.0115(15) -0.0011(15)
C22 0.063(2) 0.0312(15) 0.0478(17) 0.0140(13) -0.0160(15) -0.0095(14)
C23 0.086(3) 0.0467(18) 0.0511(19) 0.0128(15) 0.0159(18) 0.0313(18)
C24 0.0327(16) 0.094(3) 0.079(2) 0.058(2) 0.0019(16) 0.0056(18)
C25 0.0563(19) 0.0472(16) 0.0317(15) 0.0069(12) 0.0000(13) -0.0049(14)
C26 0.0346(14) 0.0580(18) 0.0315(14) 0.0122(13) -0.0027(11) -0.0023(13)
C27 0.074(2) 0.0555(19) 0.0293(15) 0.0107(13) -0.0036(14) 0.0273(17)
C28 0.145(4) 0.0371(18) 0.0289(16) 0.0191(13) -0.0283(19) -0.039(2)
C29 0.0420(17) 0.105(3) 0.0286(15) 0.0331(17) -0.0098(12) -0.0295(18)
C30 0.0467(18) 0.078(2) 0.0302(15) 0.0161(15) 0.0048(13) 0.0154(16)
C31 0.055(2) 0.058(2) 0.085(3) 0.0056(18) 0.0155(19) -0.0142(16)
C32 0.064(2) 0.059(2) 0.0497(19) -0.0071(16) 0.0047(16) 0.0036(17)
C33 0.0487(17) 0.0501(17) 0.0490(18) 0.0050(14) 0.0243(14) 0.0100(14)
C34 0.0388(16) 0.0392(15) 0.0606(19) 0.0002(14) 0.0109(14) 0.0020(12)
C35 0.080(2) 0.0539(19) 0.0412(17) 0.0018(15) 0.0083(16) 0.0002(17)
C36 0.086(3) 0.064(2) 0.063(2) 0.0146(18) 0.040(2) -0.0054(19)
C37 0.056(2) 0.0216(14) 0.118(3) -0.0034(17) 0.034(2) 0.0058(13)
C38 0.084(3) 0.053(2) 0.068(2) -0.0327(18) -0.0300(19) 0.0391(19)
C39 0.104(3) 0.0480(19) 0.0419(18) 0.0142(15) 0.0294(19) 0.0351(19)
C40 0.059(2) 0.0513(19) 0.080(2) 0.0056(18) 0.0321(19) 0.0110(16)
C41 0.062(2) 0.0478(18) 0.055(2) 0.0025(15) 0.0038(16) 0.0223(16)
C42 0.076(2) 0.0313(14) 0.0508(18) 0.0087(14) 0.0277(16) 0.0220(15)

loop_
_atom_type_symbol
_atom_type_description
_atom_type_scat_dispersion_real
_atom_type_scat_dispersion_imag
_atom_type_scat_source
C C 0.0033 0.0016 'International Tables Vol C Tables 4.2.6.8 and 6.1.1.4'
H H 0.0000 0.0000 'International Tables Vol C Tables 4.2.6.8 and 6.1.1.4'
N N 0.0061 0.0033 'International Tables Vol C Tables 4.2.6.8 and 6.1.1.4'
O O 0.0106 0.0060 'International Tables Vol C Tables 4.2.6.8 and 6.1.1.4'
F F 0.0171 0.0103 'International Tables Vol C Tables 4.2.6.8 and 6.1.1.4'
P P 0.1023 0.0942 'International Tables Vol C Tables 4.2.6.8 and 6.1.1.4'
Cr Cr 0.3209 0.6236 'International Tables Vol C Tables 4.2.6.8 and 6.1.1.4'
Ag Ag -0.8971 1.1015 'International Tables Vol C Tables 4.2.6.8 and 6.1.1.4'

loop_
_geom_angle_atom_site_label_1
_geom_angle_atom_site_label_2
_geom_angle_atom_site_label_3
_geom_angle
_geom_angle_site_symmetry_1
_geom_angle_site_symmetry_3
_geom_angle_publ_flag
N3 Ag1 N2 131.38(7) . 4_465 ?
N3 Ag1 N1 108.16(8) . 2_646 ?
N2 Ag1 N1 92.41(7) 4_465 2_646 ?
N3 Ag1 C19 116.77(8) . . ?
N2 Ag1 C19 97.24(10) 4_465 . ?
N1 Ag1 C19 106.81(10) 2_646 . ?
O5 Cr1 O6 90.92(6) . . ?
O5 Cr1 O2 88.49(6) . . ?
O6 Cr1 O2 88.76(6) . . ?
O5 Cr1 O3 90.99(6) . . ?
O6 Cr1 O3 89.60(6) . . ?
O2 Cr1 O3 178.27(6) . . ?
O5 Cr1 O4 89.35(6) . . ?
O6 Cr1 O4 179.71(6) . . ?
O2 Cr1 O4 91.35(6) . . ?
O3 Cr1 O4 90.29(6) . . ?
O5 Cr1 O1 177.08(6) . . ?
O6 Cr1 O1 91.70(6) . . ?
O2 Cr1 O1 90.25(6) . . ?
O3 Cr1 O1 90.34(6) . . ?
O4 Cr1 O1 88.04(6) . . ?
F4 P1 F6 90.43(9) . . ?
F4 P1 F5 89.77(8) . . ?
F6 P1 F5 90.38(8) . . ?
F4 P1 F2 90.12(9) . . ?
F6 P1 F2 89.70(8) . . ?
F5 P1 F2 179.86(10) . . ?
F4 P1 F1 179.63(11) . . ?
F6 P1 F1 89.94(9) . . ?
F5 P1 F1 90.23(8) . . ?
F2 P1 F1 89.88(9) . . ?
F4 P1 F3 90.55(9) . . ?
F6 P1 F3 179.00(10) . . ?
F5 P1 F3 89.83(8) . . ?
F2 P1 F3 90.10(8) . . ?
F1 P1 F3 89.07(9) . . ?
C4 O1 Cr1 128.70(13) . . ?
C2 O2 Cr1 129.27(13) . . ?
C10 O3 Cr1 128.78(13) . . ?
C8 O4 Cr1 129.42(13) . . ?
C14 O5 Cr1 128.76(13) . . ?
C16 O6 Cr1 128.60(13) . . ?
C6 N1 Ag1 145.71(19) . 2_656 ?
C12 N2 Ag1 143.09(18) . 4_666 ?
C18 N3 Ag1 177.14(19) . . ?
C2 C1 H1A 109.5 . . ?
C2 C1 H1B 109.5 . . ?
H1A C1 H1B 109.5 . . ?
C2 C1 H1C 109.5 . . ?
H1A C1 H1C 109.5 . . ?
H1B C1 H1C 109.5 . . ?
O2 C2 C3 123.10(18) . . ?
O2 C2 C1 116.55(18) . . ?
C3 C2 C1 120.34(18) . . ?
C4 C3 C2 124.79(18) . . ?
C4 C3 C6 118.15(19) . . ?
C2 C3 C6 117.05(19) . . ?
O1 C4 C3 123.67(18) . . ?
O1 C4 C5 116.07(18) . . ?
C3 C4 C5 120.26(18) . . ?
C4 C5 H5A 109.5 . . ?
C4 C5 H5B 109.5 . . ?
H5A C5 H5B 109.5 . . ?
C4 C5 H5C 109.5 . . ?
H5A C5 H5C 109.5 . . ?
H5B C5 H5C 109.5 . . ?
N1 C6 C3 178.9(3) . . ?
C8 C7 H7A 109.5 . . ?
C8 C7 H7B 109.5 . . ?
H7A C7 H7B 109.5 . . ?
C8 C7 H7C 109.5 . . ?
H7A C7 H7C 109.5 . . ?
H7B C7 H7C 109.5 . . ?
O4 C8 C9 122.71(18) . . ?
O4 C8 C7 116.37(18) . . ?
C9 C8 C7 120.92(18) . . ?
C8 C9 C10 125.08(18) . . ?
C8 C9 C12 118.34(18) . . ?
C10 C9 C12 116.58(18) . . ?
O3 C10 C9 123.50(18) . . ?
O3 C10 C11 116.52(18) . . ?
C9 C10 C11 119.98(18) . . ?
C10 C11 H11A 109.5 . . ?
C10 C11 H11B 109.5 . . ?
H11A C11 H11B 109.5 . . ?
C10 C11 H11C 109.5 . . ?
H11A C11 H11C 109.5 . . ?
H11B C11 H11C 109.5 . . ?
N2 C12 C9 177.7(2) . . ?
C14 C13 H13A 109.5 . . ?
C14 C13 H13B 109.5 . . ?
H13A C13 H13B 109.5 . . ?
C14 C13 H13C 109.5 . . ?
H13A C13 H13C 109.5 . . ?
H13B C13 H13C 109.5 . . ?
O5 C14 C15 123.32(18) . . ?
O5 C14 C13 116.26(18) . . ?
C15 C14 C13 120.42(18) . . ?
C14 C15 C18 117.45(19) . . ?
C14 C15 C16 124.94(18) . . ?
C18 C15 C16 117.61(19) . . ?
O6 C16 C15 123.23(18) . . ?
O6 C16 C17 116.80(18) . . ?
C15 C16 C17 119.96(18) . . ?
C16 C17 H17A 109.5 . . ?
C16 C17 H17B 109.5 . . ?
H17A C17 H17B 109.5 . . ?
C16 C17 H17C 109.5 . . ?
H17A C17 H17C 109.5 . . ?
H17B C17 H17C 109.5 . . ?
N3 C18 C15 179.5(3) . . ?
C20 C19 C24 119.5(3) . . ?
C20 C19 Ag1 97.44(18) . . ?
C24 C19 Ag1 85.13(18) . . ?
C20 C19 H19 120.2 . . ?
C24 C19 H19 120.2 . . ?
Ag1 C19 H19 87.5 . . ?
C21 C20 C19 120.0(3) . . ?
C21 C20 H20 120.0 . . ?
C19 C20 H20 120.0 . . ?
C22 C21 C20 121.4(3) . . ?
C22 C21 H21 119.3 . . ?
C20 C21 H21 119.3 . . ?
C21 C22 C23 121.4(3) . . ?
C21 C22 H22 119.3 . . ?
C23 C22 H22 119.3 . . ?
C22 C23 C24 119.3(3) . . ?
C22 C23 H23 120.4 . . ?
C24 C23 H23 120.4 . . ?
C19 C24 C23 118.4(3) . . ?
C19 C24 H24 120.8 . . ?
C23 C24 H24 120.8 . . ?
C26 C25 C30 120.9(3) . . ?
C26 C25 H25 119.6 . . ?
C30 C25 H25 119.6 . . ?
C25 C26 C27 120.9(3) . . ?
C25 C26 H26 119.6 . . ?
C27 C26 H26 119.6 . . ?
C26 C27 C28 119.6(3) . . ?
C26 C27 H27 120.2 . . ?
C28 C27 H27 120.2 . . ?
C27 C28 C29 117.9(3) . . ?
C27 C28 H28 121.0 . . ?
C29 C28 H28 121.0 . . ?
C30 C29 C28 119.2(3) . . ?
C30 C29 H29 120.4 . . ?
C28 C29 H29 120.4 . . ?
C29 C30 C25 121.5(3) . . ?
C29 C30 H30 119.2 . . ?
C25 C30 H30 119.2 . . ?
C36 C31 C32 119.1(3) . . ?
C36 C31 H31 120.4 . . ?
C32 C31 H31 120.4 . . ?
C31 C32 C33 120.0(3) . . ?
C31 C32 H32 120.0 . . ?
C33 C32 H32 120.0 . . ?
C34 C33 C32 120.2(3) . . ?
C34 C33 H33 119.9 . . ?
C32 C33 H33 119.9 . . ?
C33 C34 C35 120.0(3) . . ?
C33 C34 H34 120.0 . . ?
C35 C34 H34 120.0 . . ?
C34 C35 C36 120.1(3) . . ?
C34 C35 H35 120.0 . . ?
C36 C35 H35 120.0 . . ?
C35 C36 C31 120.5(3) . . ?
C35 C36 H36 119.7 . . ?
C31 C36 H36 119.7 . . ?
C42 C37 C38 119.4(3) . . ?
C42 C37 H37 120.3 . . ?
C38 C37 H37 120.3 . . ?
C39 C38 C37 116.8(3) . . ?
C39 C38 H38 121.6 . . ?
C37 C38 H38 121.6 . . ?
C40 C39 C38 120.0(3) . . ?
C40 C39 H39 120.0 . . ?
C38 C39 H39 120.0 . . ?
C39 C40 C41 121.5(3) . . ?
C39 C40 H40 119.2 . . ?
C41 C40 H40 119.2 . . ?
C42 C41 C40 121.4(3) . . ?
C42 C41 H41 119.3 . . ?
C40 C41 H41 119.3 . . ?
C41 C42 C37 120.9(3) . . ?
C41 C42 H42 119.6 . . ?
C37 C42 H42 119.6 . . ?

loop_
_geom_bond_atom_site_label_1
_geom_bond_atom_site_label_2
_geom_bond_distance
_geom_bond_site_symmetry_2
_geom_bond_publ_flag
Ag1 N3 2.1724(19) . ?
Ag1 N2 2.2901(19) 4_465 ?
Ag1 N1 2.328(2) 2_646 ?
Ag1 C19 2.535(3) . ?
Cr1 O5 1.9390(13) . ?
Cr1 O6 1.9411(13) . ?
Cr1 O2 1.9465(13) . ?
Cr1 O3 1.9467(13) . ?
Cr1 O4 1.9487(13) . ?
Cr1 O1 1.9535(13) . ?
P1 F4 1.5870(16) . ?
P1 F6 1.5879(14) . ?
P1 F5 1.5921(14) . ?
P1 F2 1.5935(14) . ?
P1 F1 1.5947(16) . ?
P1 F3 1.5951(15) . ?
O1 C4 1.262(2) . ?
O2 C2 1.257(2) . ?
O3 C10 1.262(2) . ?
O4 C8 1.263(2) . ?
O5 C14 1.260(2) . ?
O6 C16 1.262(2) . ?
N1 C6 1.142(3) . ?
N1 Ag1 2.328(2) 2_656 ?
N2 C12 1.143(3) . ?
N2 Ag1 2.2901(19) 4_666 ?
N3 C18 1.147(3) . ?
C1 C2 1.492(3) . ?
C1 H1A 0.9800 . ?
C1 H1B 0.9800 . ?
C1 H1C 0.9800 . ?
C2 C3 1.421(3) . ?
C3 C4 1.409(3) . ?
C3 C6 1.426(3) . ?
C4 C5 1.499(3) . ?
C5 H5A 0.9800 . ?
C5 H5B 0.9800 . ?
C5 H5C 0.9800 . ?
C7 C8 1.481(3) . ?
C7 H7A 0.9800 . ?
C7 H7B 0.9800 . ?
C7 H7C 0.9800 . ?
C8 C9 1.414(3) . ?
C9 C10 1.415(3) . ?
C9 C12 1.425(3) . ?
C10 C11 1.496(3) . ?
C11 H11A 0.9800 . ?
C11 H11B 0.9800 . ?
C11 H11C 0.9800 . ?
C13 C14 1.492(3) . ?
C13 H13A 0.9800 . ?
C13 H13B 0.9800 . ?
C13 H13C 0.9800 . ?
C14 C15 1.413(3) . ?
C15 C18 1.415(3) . ?
C15 C16 1.418(3) . ?
C16 C17 1.497(3) . ?
C17 H17A 0.9800 . ?
C17 H17B 0.9800 . ?
C17 H17C 0.9800 . ?
C19 C20 1.370(4) . ?
C19 C24 1.389(5) . ?
C19 H19 0.9500 . ?
C20 C21 1.336(4) . ?
C20 H20 0.9500 . ?
C21 C22 1.333(4) . ?
C21 H21 0.9500 . ?
C22 C23 1.346(4) . ?
C22 H22 0.9500 . ?
C23 C24 1.396(4) . ?
C23 H23 0.9500 . ?
C24 H24 0.9500 . ?
C25 C26 1.341(4) . ?
C25 C30 1.342(4) . ?
C25 H25 0.9500 . ?
C26 C27 1.352(4) . ?
C26 H26 0.9500 . ?
C27 C28 1.403(5) . ?
C27 H27 0.9500 . ?
C28 C29 1.412(5) . ?
C28 H28 0.9500 . ?
C29 C30 1.341(4) . ?
C29 H29 0.9500 . ?
C30 H30 0.9500 . ?
C31 C36 1.370(4) . ?
C31 C32 1.370(4) . ?
C31 H31 0.9500 . ?
C32 C33 1.372(4) . ?
C32 H32 0.9500 . ?
C33 C34 1.359(4) . ?
C33 H33 0.9500 . ?
C34 C35 1.361(4) . ?
C34 H34 0.9500 . ?
C35 C36 1.364(4) . ?
C35 H35 0.9500 . ?
C36 H36 0.9500 . ?
C37 C42 1.363(4) . ?
C37 C38 1.426(5) . ?
C37 H37 0.9500 . ?
C38 C39 1.401(5) . ?
C38 H38 0.9500 . ?
C39 C40 1.337(4) . ?
C39 H39 0.9500 . ?
C40 C41 1.340(4) . ?
C40 H40 0.9500 . ?
C41 C42 1.316(4) . ?
C41 H41 0.9500 . ?
C42 H42 0.9500 . ?
